data_1508527
loop_
_publ_author_name
'Fern\'andez-Carri\'on, A. J.'
'Allix, M.'
'Florian, P.'
'Suchomel, M. R.'
'Becerro, A. I.'

_publ_section_title
;
 Revealing Structural Detail in the High Temperature
 La2Si2O7--Y2Si2O7Phase Diagram by Synchrotron Powder Diffraction and
 Nuclear Magnetic Resonance Spectroscopy
;
_journal_issue 40
_journal_name_full 'The Journal of Physical Chemistry C'
_journal_page_first 21523
_journal_paper_doi 10.1021/jp305777m
_journal_volume 116
_journal_year 2012
_chemical_formula_sum 'La0.6 O7 Si2 Y1.4'
_chemical_formula_weight 376
_chemical_name_systematic ' ?'
_space_group_IT_number 14
_symmetry_cell_setting monoclinic
_symmetry_Int_Tables_number 14
_symmetry_space_group_name_Hall '-P 2ybc'
_symmetry_space_group_name_H-M 'P 1 21/c 1'
_cell_angle_alpha 90
_cell_angle_beta 112.6363
_cell_angle_gamma 90
_cell_formula_units_Z 4
_cell_length_a 5.40134(4)
_cell_length_b 8.69170(4)
_cell_length_c 14.09262(9)
_cell_measurement_temperature 293
_cell_volume 610.638(7)
_diffrn_ambient_temperature 293
_diffrn_radiation_probe x-ray
_diffrn_radiation_wavelength 0.41243
_exptl_absorpt_coefficient_mu 4.247
_exptl_crystal_density_diffrn 4.0883
_exptl_crystal_F_000 120
_pd_instr_location ' ?'
_pd_meas_2theta_range_inc 0.001
_pd_meas_2theta_range_max 49.994
_pd_meas_2theta_range_min 0.500
_pd_meas_number_of_points 49495
_pd_proc_2theta_range_inc 0.001
_pd_proc_2theta_range_max 49.994
_pd_proc_2theta_range_min 2.001
_pd_proc_ls_background_function '10 Chebyshev polynoms'
_pd_proc_ls_pref_orient_corr none
_pd_proc_ls_profile_function Pseudo-Voigt
_pd_proc_ls_prof_R_factor 0.1089
_pd_proc_ls_prof_wR_expected 0.0549
_pd_proc_ls_prof_wR_factor 0.1438
_refine_ls_number_constraints 0
_refine_ls_number_parameters 69
_refine_ls_number_restraints 0
_refine_ls_shift/su_max 0.0436
_refine_ls_shift/su_mean 0.0053
_refine_ls_weighting_scheme sigma
_cod_data_source_file jp305777m_si_002.cif
_cod_data_source_block I
_cod_depositor_comments
;
The following automatic conversions were performed:

'_diffrn_radiation_probe' value 'X-ray' changed to 'x-ray' according
to /home/saulius/struct/CIF-dictionaries/cif_core.dic dictionary
named 'cif_core.dic' version 2.4.2 from 2011-04-26.

Automatic conversion script
Id: cif_fix_values 1891 2012-01-12 08:04:46Z andrius 
;
_cod_original_cell_volume 610.638(6)
_cod_original_sg_symbol_Hall '-P 2ycb'
_cod_database_code 1508527

loop_
_symmetry_equiv_pos_site_id
_symmetry_equiv_pos_as_xyz
1 x,y,z
2 -x,y+1/2,-z+1/2
3 -x,-y,-z
4 x,-y+1/2,z+1/2

loop_
_atom_site_label
_atom_site_type_symbol
_atom_site_fract_x
_atom_site_fract_y
_atom_site_fract_z
_atom_site_adp_type
_atom_site_U_iso_or_equiv
_atom_site_symmetry_multiplicity
_atom_site_occupancy
_atom_site_calc_flag
La1 La 0.52682(19) 0.80690(6) 0.77050(4) Uiso 0.00803(15) 4 0.969(3) d
Y1 Y 0.52682(19) 0.80690(6) 0.77050(4) Uiso 0.00803(15) 4 0.031(3) d
La2 La 0.85617(18) 0.60859(7) 0.58981(5) Uiso 0.0078(2) 4 0.431(3) d
Y2 Y 0.85617(18) 0.60859(7) 0.58981(5) Uiso 0.0078(2) 4 0.569(3) d
Si1 Si 0.7933(8) 0.2446(3) 0.0229(2) Uiso 0.0146(8) 4 1 d
Si2 Si 0.9107(8) 0.4966(3) 0.18059(18) Uiso 0.0092(6) 4 1 d
O1 O 0.8424(17) 0.4169(7) 0.0709(5) Uiso 0.0283(19) 4 1 d
O2 O 0.0617(13) 0.1405(9) 0.0762(5) Uiso 0.0051(19) 4 1 d
O3 O 0.5564(13) 0.1546(8) 0.0476(5) Uiso 0.009(2) 4 1 d
O4 O 0.7500(11) 0.2456(6) 0.9029(4) Uiso 0.0105(17) 4 1 d
O5 O 0.7470(12) 0.4207(6) 0.2453(5) Uiso -0.0041(16) 4 1 d
O6 O 0.2288(13) 0.4802(7) 0.2548(5) Uiso 0.0130(19) 4 1 d
O7 O 0.8213(11) 0.6762(7) 0.1700(4) Uiso 0.0062(16) 4 1 d

loop_
_atom_type_symbol
_atom_type_scat_dispersion_real
_atom_type_scat_dispersion_imag
_atom_type_scat_source
La -1.2291 0.9439 'International Tables Vol C tables 4.2.6.8 and 6.1.1.1'
O 0.0018 0.0018 'International Tables Vol C tables 4.2.6.8 and 6.1.1.1'
Si 0.0269 0.0230 'International Tables Vol C tables 4.2.6.8 and 6.1.1.1'
Y 0.2076 1.4314 'International Tables Vol C tables 4.2.6.8 and 6.1.1.1'

loop_
_geom_bond_atom_site_label_1
_geom_bond_atom_site_label_2
_geom_bond_site_symmetry_2
_geom_bond_distance
La1 O2 3_666 2.474(6)
La1 O3 3_666 2.788(8)
La1 O4 2_656 2.383(5)
La1 O5 3_666 2.428(6)
La1 O5 4_565 2.734(6)
La1 O6 3_666 2.909(7)
La1 O6 4_565 2.406(7)
La1 O7 4_565 2.508(7)
La2 O2 2_655 2.559(8)
La2 O2 4_655 2.474(8)
La2 O3 2_655 2.357(6)
La2 O3 4_555 2.733(7)
La2 O4 2_756 2.405(6)
La2 O5 3_766 2.495(5)
La2 O6 3_666 2.525(8)
La2 O7 4_565 2.230(6)
Si1 O1 . 1.623(6)
Si1 O2 1_655 1.626(7)
Si1 O3 . 1.647(9)
Si1 O4 1_554 1.616(7)
Si2 O1 . 1.602(7)
Si2 O5 . 1.634(8)
Si2 O6 1_655 1.638(7)
Si2 O7 . 1.624(6)
